data_7060606
loop_
_publ_author_name
'Trofimova, Olga'
'Grebneva, Ekaterina'
'Bolgova, Yuliya'
'Belogolova, Elena'
'Emel&#x2019;yanov, Artem'
'Albanov, Alexander'
'Borodina, Tat&#x2019;yana'
'Ivanova, Anastasiya'
'Korzhova, Svetlana'
'Pozdnyakov, Alexander'

_publ_section_title
;
 The synthesis, characterization, and theoretical analysis of novel
 Si-substituted silylethyl derivatives of 2-mercaptobenzoxazole and
 2-mercaptobenzothiazole
;
_journal_issue 21
_journal_name_full 'New Journal of Chemistry'
_journal_page_first 9416
_journal_page_last 9426
_journal_paper_doi 10.1039/D1NJ00793A
_journal_volume 45
_journal_year 2021
_chemical_formula_moiety 'C15 H20 N2 O3 S2 Si'
_chemical_formula_sum 'C15 H20 N2 O3 S2 Si'
_chemical_formula_weight 368.54
_space_group_crystal_system monoclinic
_space_group_IT_number 14
_space_group_name_Hall '-P 2ybc'
_space_group_name_H-M_alt 'P 1 21/c 1'
_atom_sites_solution_hydrogens geom
_atom_sites_solution_primary direct
_atom_sites_solution_secondary difmap
_audit_creation_date 2021-04-15
_audit_creation_method
;
Olex2 1.2
(compiled 2018.05.29 svn.r3508 for OlexSys, GUI svn.r5506)
;
_audit_update_record
;
2021-04-16 deposited with the CCDC.	2021-04-21 downloaded from the CCDC.
;
_cell_angle_alpha 90.00
_cell_angle_beta 117.361(16)
_cell_angle_gamma 90.00
_cell_formula_units_Z 4
_cell_length_a 13.187(5)
_cell_length_b 10.587(4)
_cell_length_c 13.213(5)
_cell_measurement_reflns_used 9731
_cell_measurement_temperature 293(2)
_cell_measurement_theta_max 30.05
_cell_measurement_theta_min 3.09
_cell_volume 1638.3(11)
_computing_cell_refinement 'SAINT v8.37A (Bruker, 2015)'
_computing_data_collection 'Bruker APEX2'
_computing_data_reduction 'SAINT v8.37A (Bruker, 2015)'
_computing_molecular_graphics 'Olex2 (Dolomanov et al., 2009)'
_computing_publication_material 'Olex2 (Dolomanov et al., 2009)'
_computing_structure_refinement 'XL (Sheldrick, 2008)'
_computing_structure_solution 'XS (Sheldrick, 2008)'
_diffrn_ambient_temperature 293.15
_diffrn_measured_fraction_theta_full 0.995
_diffrn_measured_fraction_theta_max 0.995
_diffrn_measurement_device_type 'Bruker D8 VENTURE PHOTON 100 CMOS'
_diffrn_measurement_method '\f and \w scans'
_diffrn_radiation_monochromator 'Bruker APEX2'
_diffrn_radiation_type MoK\a
_diffrn_radiation_wavelength 0.71073
_diffrn_reflns_av_R_equivalents 0.0295
_diffrn_reflns_av_unetI/netI 0.0130
_diffrn_reflns_limit_h_max 17
_diffrn_reflns_limit_h_min -17
_diffrn_reflns_limit_k_max 13
_diffrn_reflns_limit_k_min -13
_diffrn_reflns_limit_l_max 15
_diffrn_reflns_limit_l_min -17
_diffrn_reflns_number 47504
_diffrn_reflns_theta_full 27.99
_diffrn_reflns_theta_max 27.99
_diffrn_reflns_theta_min 2.59
_diffrn_source 'fine-focus sealed tube'
_diffrn_standards_number 0
_exptl_absorpt_coefficient_mu 0.414
_exptl_absorpt_correction_T_max 0.7460
_exptl_absorpt_correction_T_min 0.6681
_exptl_absorpt_correction_type multi-scan
_exptl_absorpt_process_details
;
SADABS-2016/2 (Bruker,2016/2) was used for absorption correction.
wR2(int) was 0.0902 before and 0.0478 after correction.
The Ratio of minimum to maximum transmission is 0.8956.
The \l/2 correction factor is Not present.
;
_exptl_crystal_colour colourless
_exptl_crystal_colour_primary colourless
_exptl_crystal_density_diffrn 1.494
_exptl_crystal_density_method 'not measured'
_exptl_crystal_description rhombohedron
_exptl_crystal_F_000 776
_exptl_crystal_size_max 0.428
_exptl_crystal_size_mid 0.337
_exptl_crystal_size_min 0.239
_refine_diff_density_max 0.429
_refine_diff_density_min -0.280
_refine_diff_density_rms 0.050
_refine_ls_extinction_method none
_refine_ls_goodness_of_fit_ref 1.039
_refine_ls_hydrogen_treatment constr
_refine_ls_matrix_type full
_refine_ls_number_parameters 208
_refine_ls_number_reflns 3929
_refine_ls_number_restraints 0
_refine_ls_restrained_S_all 1.039
_refine_ls_R_factor_all 0.0253
_refine_ls_R_factor_gt 0.0239
_refine_ls_shift/su_max 0.001
_refine_ls_shift/su_mean 0.000
_refine_ls_structure_factor_coef Fsqd
_refine_ls_weighting_details 'calc w=1/[\s^2^(Fo^2^)+(0.0288P)^2^+1.0236P] where P=(Fo^2^+2Fc^2^)/3'
_refine_ls_weighting_scheme calc
_refine_ls_wR_factor_gt 0.0626
_refine_ls_wR_factor_ref 0.0638
_reflns_number_gt 3715
_reflns_number_total 3929
_reflns_threshold_expression >2sigma(I)
_cod_data_source_file d1nj00793a2.cif
_cod_data_source_block 2c
_cod_depositor_comments 'Adding full bibliography for 7060605--7060606.cif.'
_cod_original_cell_volume 1638.4(10)
_cod_database_code 7060606
_olex2_refinement_description
;
1. Fixed Uiso
 At 1.2 times of:
  All C(H) groups, All C(H,H) groups
2.a Secondary CH2 refined with riding coordinates:
 C14(H14A,H14B), C15(H15A,H15B), C3(H3A,H3B), C6(H6A,H6B), C5(H5A,H5B), C2(H2A,
 H2B), C1(H1A,H1B), C4(H4A,H4B)
2.b Aromatic/amide H refined with riding coordinates:
 C11(H11), C10(H10), C13(H13), C12(H12)
;
_olex2_submission_special_instructions 'No special instructions were received'

loop_
_space_group_symop_id
_space_group_symop_operation_xyz
1 'x, y, z'
2 '-x, y+1/2, -z+1/2'
3 '-x, -y, -z'
4 'x, -y-1/2, z-1/2'

loop_
_atom_site_label
_atom_site_type_symbol
_atom_site_fract_x
_atom_site_fract_y
_atom_site_fract_z
_atom_site_U_iso_or_equiv
_atom_site_adp_type
_atom_site_occupancy
_atom_site_calc_flag
_atom_site_disorder_assembly
_atom_site_disorder_group
_atom_site_refinement_flags_posn
S1 S 0.71459(2) 0.27595(2) 0.58272(2) 0.01345(7) Uani 1 d . . .
S2 S 0.81309(2) 0.09989(2) 0.47447(2) 0.01331(7) Uani 1 d . . .
Si1 Si 0.63772(2) 0.65632(3) 0.67975(2) 0.00890(7) Uani 1 d . . .
O3 O 0.51996(7) 0.65125(7) 0.69703(7) 0.01360(16) Uani 1 d . . .
O2 O 0.63291(7) 0.71716(7) 0.56035(7) 0.01432(16) Uani 1 d . . .
O1 O 0.76489(7) 0.64979(7) 0.79533(7) 0.01563(17) Uani 1 d . . .
N2 N 0.84317(8) 0.34448(9) 0.47975(8) 0.01348(18) Uani 1 d . . .
N1 N 0.64161(8) 0.84851(8) 0.72694(8) 0.01182(18) Uani 1 d . . .
C11 C 1.01163(10) 0.29649(12) 0.32155(10) 0.0188(2) Uani 1 d . . .
H11 H 1.0523 0.3412 0.2916 0.023 Uiso 1 calc . . R
C10 C 0.95983(10) 0.36122(11) 0.37692(10) 0.0164(2) Uani 1 d . . .
H10 H 0.9656 0.4486 0.3843 0.020 Uiso 1 calc . . R
C8 C 0.89870(9) 0.29241(10) 0.42140(9) 0.0126(2) Uani 1 d . . .
C7 C 0.79581(9) 0.25535(10) 0.51126(9) 0.01192(19) Uani 1 d . . .
C14 C 0.70418(9) 0.44758(10) 0.58240(9) 0.0131(2) Uani 1 d . . .
H14A H 0.7798 0.4845 0.6222 0.016 Uiso 1 calc . . R
H14B H 0.6683 0.4789 0.5047 0.016 Uiso 1 calc . . R
C15 C 0.63285(9) 0.48347(10) 0.64187(9) 0.01129(19) Uani 1 d . . .
H15A H 0.6589 0.4341 0.7112 0.014 Uiso 1 calc . . R
H15B H 0.5541 0.4603 0.5928 0.014 Uiso 1 calc . . R
C3 C 0.48040(9) 0.75636(10) 0.73587(10) 0.0141(2) Uani 1 d . . .
H3A H 0.5088 0.7514 0.8177 0.017 Uiso 1 calc . . R
H3B H 0.3976 0.7564 0.7001 0.017 Uiso 1 calc . . R
C6 C 0.52332(10) 0.87658(11) 0.70518(10) 0.0155(2) Uani 1 d . . .
H6A H 0.4761 0.8981 0.6257 0.019 Uiso 1 calc . . R
H6B H 0.5223 0.9466 0.7521 0.019 Uiso 1 calc . . R
C5 C 0.67691(10) 0.91909(10) 0.65206(10) 0.0163(2) Uani 1 d . . .
H5A H 0.7595 0.9209 0.6844 0.020 Uiso 1 calc . . R
H5B H 0.6489 1.0053 0.6420 0.020 Uiso 1 calc . . R
C2 C 0.62467(11) 0.84898(10) 0.53861(10) 0.0169(2) Uani 1 d . . .
H2A H 0.5452 0.8730 0.4943 0.020 Uiso 1 calc . . R
H2B H 0.6650 0.8707 0.4954 0.020 Uiso 1 calc . . R
C1 C 0.81735(10) 0.75664(11) 0.86480(10) 0.0171(2) Uani 1 d . . .
H1A H 0.8723 0.7934 0.8436 0.021 Uiso 1 calc . . R
H1B H 0.8575 0.7313 0.9441 0.021 Uiso 1 calc . . R
C4 C 0.72564(10) 0.85366(11) 0.84892(9) 0.0160(2) Uani 1 d . . .
H4A H 0.6896 0.8328 0.8963 0.019 Uiso 1 calc . . R
H4B H 0.7586 0.9375 0.8692 0.019 Uiso 1 calc . . R
C9 C 0.89212(9) 0.15997(10) 0.40997(9) 0.0121(2) Uani 1 d . . .
C13 C 0.94422(9) 0.09470(11) 0.35480(10) 0.0157(2) Uani 1 d . . .
H13 H 0.9395 0.0072 0.3480 0.019 Uiso 1 calc . . R
C12 C 1.00345(10) 0.16500(12) 0.31028(10) 0.0183(2) Uani 1 d . . .
H12 H 1.0383 0.1238 0.2723 0.022 Uiso 1 calc . . R

loop_
_atom_site_aniso_label
_atom_site_aniso_U_11
_atom_site_aniso_U_22
_atom_site_aniso_U_33
_atom_site_aniso_U_23
_atom_site_aniso_U_13
_atom_site_aniso_U_12
S1 0.01763(13) 0.00868(13) 0.01816(14) -0.00049(9) 0.01175(11) 0.00047(9)
S2 0.01508(13) 0.00822(13) 0.01948(14) -0.00082(9) 0.01038(11) 0.00046(9)
Si1 0.01029(13) 0.00797(13) 0.00935(13) 0.00000(9) 0.00529(11) 0.00048(9)
O3 0.0149(4) 0.0095(3) 0.0210(4) -0.0012(3) 0.0122(3) 0.0004(3)
O2 0.0235(4) 0.0090(4) 0.0137(4) 0.0006(3) 0.0113(3) -0.0003(3)
O1 0.0135(4) 0.0130(4) 0.0147(4) -0.0023(3) 0.0017(3) 0.0014(3)
N2 0.0151(4) 0.0108(4) 0.0151(4) -0.0002(3) 0.0074(4) 0.0008(3)
N1 0.0145(4) 0.0097(4) 0.0131(4) -0.0013(3) 0.0080(4) -0.0009(3)
C11 0.0177(5) 0.0237(6) 0.0173(5) 0.0028(4) 0.0099(4) -0.0015(4)
C10 0.0174(5) 0.0144(5) 0.0170(5) 0.0025(4) 0.0074(4) -0.0007(4)
C8 0.0116(5) 0.0126(5) 0.0116(5) 0.0007(4) 0.0036(4) 0.0015(4)
C7 0.0124(5) 0.0099(5) 0.0125(5) -0.0012(4) 0.0049(4) 0.0017(4)
C14 0.0177(5) 0.0077(5) 0.0171(5) -0.0005(4) 0.0107(4) 0.0005(4)
C15 0.0131(5) 0.0097(5) 0.0127(5) 0.0002(4) 0.0073(4) 0.0003(4)
C3 0.0140(5) 0.0130(5) 0.0184(5) -0.0008(4) 0.0100(4) 0.0022(4)
C6 0.0172(5) 0.0118(5) 0.0203(5) -0.0001(4) 0.0110(4) 0.0034(4)
C5 0.0226(6) 0.0103(5) 0.0199(5) 0.0009(4) 0.0132(5) -0.0023(4)
C2 0.0262(6) 0.0110(5) 0.0169(5) 0.0028(4) 0.0128(5) 0.0002(4)
C1 0.0148(5) 0.0185(5) 0.0144(5) -0.0037(4) 0.0035(4) -0.0036(4)
C4 0.0190(5) 0.0152(5) 0.0140(5) -0.0056(4) 0.0078(4) -0.0045(4)
C9 0.0097(4) 0.0128(5) 0.0126(5) 0.0001(4) 0.0042(4) 0.0005(4)
C13 0.0140(5) 0.0154(5) 0.0173(5) -0.0025(4) 0.0068(4) 0.0015(4)
C12 0.0155(5) 0.0244(6) 0.0170(5) -0.0023(4) 0.0092(4) 0.0016(4)

loop_
_atom_type_symbol
_atom_type_description
_atom_type_scat_dispersion_real
_atom_type_scat_dispersion_imag
_atom_type_scat_source
C C 0.0033 0.0016 'International Tables Vol C Tables 4.2.6.8 and 6.1.1.4'
H H 0.0000 0.0000 'International Tables Vol C Tables 4.2.6.8 and 6.1.1.4'
N N 0.0061 0.0033 'International Tables Vol C Tables 4.2.6.8 and 6.1.1.4'
O O 0.0106 0.0060 'International Tables Vol C Tables 4.2.6.8 and 6.1.1.4'
S S 0.1246 0.1234 'International Tables Vol C Tables 4.2.6.8 and 6.1.1.4'
Si Si 0.0817 0.0704 'International Tables Vol C Tables 4.2.6.8 and 6.1.1.4'

loop_
_geom_angle_atom_site_label_1
_geom_angle_atom_site_label_2
_geom_angle_atom_site_label_3
_geom_angle
_geom_angle_site_symmetry_1
_geom_angle_site_symmetry_3
_geom_angle_publ_flag
C7 S1 C14 100.87(5) . . ?
C9 S2 C7 88.63(5) . . ?
O3 Si1 O2 120.32(5) . . ?
O3 Si1 O1 118.61(5) . . ?
O3 Si1 N1 83.64(4) . . ?
O3 Si1 C15 94.85(4) . . ?
O2 Si1 N1 83.89(4) . . ?
O2 Si1 C15 98.09(5) . . ?
O1 Si1 O2 117.60(5) . . ?
O1 Si1 N1 83.83(4) . . ?
O1 Si1 C15 95.71(4) . . ?
C15 Si1 N1 177.94(4) . . ?
C3 O3 Si1 122.86(7) . . ?
C2 O2 Si1 122.29(7) . . ?
C1 O1 Si1 122.93(7) . . ?
C7 N2 C8 109.92(9) . . ?
C6 N1 Si1 104.73(7) . . ?
C5 N1 Si1 105.13(7) . . ?
C5 N1 C6 113.39(9) . . ?
C5 N1 C4 113.76(9) . . ?
C4 N1 Si1 105.10(7) . . ?
C4 N1 C6 113.52(9) . . ?
C10 C11 H11 119.5 . . ?
C10 C11 C12 120.95(11) . . ?
C12 C11 H11 119.5 . . ?
C11 C10 H10 120.6 . . ?
C11 C10 C8 118.78(11) . . ?
C8 C10 H10 120.6 . . ?
N2 C8 C10 125.09(10) . . ?
N2 C8 C9 115.44(10) . . ?
C10 C8 C9 119.46(10) . . ?
S1 C7 S2 117.26(6) . . ?
N2 C7 S1 126.13(8) . . ?
N2 C7 S2 116.60(8) . . ?
S1 C14 H14A 110.1 . . ?
S1 C14 H14B 110.1 . . ?
H14A C14 H14B 108.4 . . ?
C15 C14 S1 108.11(7) . . ?
C15 C14 H14A 110.1 . . ?
C15 C14 H14B 110.1 . . ?
Si1 C15 H15A 108.5 . . ?
Si1 C15 H15B 108.5 . . ?
C14 C15 Si1 115.06(7) . . ?
C14 C15 H15A 108.5 . . ?
C14 C15 H15B 108.5 . . ?
H15A C15 H15B 107.5 . . ?
O3 C3 H3A 110.0 . . ?
O3 C3 H3B 110.0 . . ?
O3 C3 C6 108.38(9) . . ?
H3A C3 H3B 108.4 . . ?
C6 C3 H3A 110.0 . . ?
C6 C3 H3B 110.0 . . ?
N1 C6 C3 105.55(9) . . ?
N1 C6 H6A 110.6 . . ?
N1 C6 H6B 110.6 . . ?
C3 C6 H6A 110.6 . . ?
C3 C6 H6B 110.6 . . ?
H6A C6 H6B 108.8 . . ?
N1 C5 H5A 110.6 . . ?
N1 C5 H5B 110.6 . . ?
N1 C5 C2 105.88(9) . . ?
H5A C5 H5B 108.7 . . ?
C2 C5 H5A 110.6 . . ?
C2 C5 H5B 110.6 . . ?
O2 C2 C5 108.78(9) . . ?
O2 C2 H2A 109.9 . . ?
O2 C2 H2B 109.9 . . ?
C5 C2 H2A 109.9 . . ?
C5 C2 H2B 109.9 . . ?
H2A C2 H2B 108.3 . . ?
O1 C1 H1A 109.9 . . ?
O1 C1 H1B 109.9 . . ?
O1 C1 C4 109.12(9) . . ?
H1A C1 H1B 108.3 . . ?
C4 C1 H1A 109.9 . . ?
C4 C1 H1B 109.9 . . ?
N1 C4 C1 105.94(9) . . ?
N1 C4 H4A 110.5 . . ?
N1 C4 H4B 110.5 . . ?
C1 C4 H4A 110.5 . . ?
C1 C4 H4B 110.5 . . ?
H4A C4 H4B 108.7 . . ?
C8 C9 S2 109.41(8) . . ?
C13 C9 S2 128.67(9) . . ?
C13 C9 C8 121.92(10) . . ?
C9 C13 H13 121.2 . . ?
C12 C13 C9 117.65(11) . . ?
C12 C13 H13 121.2 . . ?
C11 C12 H12 119.4 . . ?
C13 C12 C11 121.23(11) . . ?
C13 C12 H12 119.4 . . ?

loop_
_geom_bond_atom_site_label_1
_geom_bond_atom_site_label_2
_geom_bond_distance
_geom_bond_site_symmetry_2
_geom_bond_publ_flag
S1 C7 1.7367(12) . ?
S1 C14 1.8220(13) . ?
S2 C7 1.7603(12) . ?
S2 C9 1.7417(12) . ?
Si1 O3 1.6710(10) . ?
Si1 O2 1.6781(9) . ?
Si1 O1 1.6720(10) . ?
Si1 N1 2.1219(12) . ?
Si1 C15 1.8905(13) . ?
O3 C3 1.4213(13) . ?
O2 C2 1.4189(14) . ?
O1 C1 1.4202(14) . ?
N2 C8 1.3978(14) . ?
N2 C7 1.3010(15) . ?
N1 C6 1.4806(15) . ?
N1 C5 1.4756(14) . ?
N1 C4 1.4789(15) . ?
C11 H11 0.9300 . ?
C11 C10 1.3896(17) . ?
C11 C12 1.3989(18) . ?
C10 H10 0.9300 . ?
C10 C8 1.4005(16) . ?
C8 C9 1.4087(16) . ?
C14 H14A 0.9700 . ?
C14 H14B 0.9700 . ?
C14 C15 1.5252(15) . ?
C15 H15A 0.9700 . ?
C15 H15B 0.9700 . ?
C3 H3A 0.9700 . ?
C3 H3B 0.9700 . ?
C3 C6 1.5218(16) . ?
C6 H6A 0.9700 . ?
C6 H6B 0.9700 . ?
C5 H5A 0.9700 . ?
C5 H5B 0.9700 . ?
C5 C2 1.5242(16) . ?
C2 H2A 0.9700 . ?
C2 H2B 0.9700 . ?
C1 H1A 0.9700 . ?
C1 H1B 0.9700 . ?
C1 C4 1.5259(17) . ?
C4 H4A 0.9700 . ?
C4 H4B 0.9700 . ?
C9 C13 1.3933(15) . ?
C13 H13 0.9300 . ?
C13 C12 1.3901(17) . ?
C12 H12 0.9300 . ?

loop_
_geom_torsion_atom_site_label_1
_geom_torsion_atom_site_label_2
_geom_torsion_atom_site_label_3
_geom_torsion_atom_site_label_4
_geom_torsion
_geom_torsion_site_symmetry_1
_geom_torsion_site_symmetry_2
_geom_torsion_site_symmetry_3
_geom_torsion_site_symmetry_4
_geom_torsion_publ_flag
S1 C14 C15 Si1 167.23(5) . . . . ?
S2 C9 C13 C12 -179.74(9) . . . . ?
Si1 O3 C3 C6 25.87(12) . . . . ?
Si1 O2 C2 C5 26.81(13) . . . . ?
Si1 O1 C1 C4 22.95(13) . . . . ?
Si1 N1 C6 C3 36.01(9) . . . . ?
Si1 N1 C5 C2 34.37(10) . . . . ?
Si1 N1 C4 C1 34.40(9) . . . . ?
O3 Si1 O2 C2 74.10(10) . . . . ?
O3 Si1 O1 C1 -80.96(9) . . . . ?
O3 Si1 N1 C6 -20.36(7) . . . . ?
O3 Si1 N1 C5 -140.12(7) . . . . ?
O3 Si1 N1 C4 99.54(8) . . . . ?
O3 Si1 C15 C14 162.02(8) . . . . ?
O3 C3 C6 N1 -39.99(11) . . . . ?
O2 Si1 O3 C3 -82.35(9) . . . . ?
O2 Si1 O1 C1 78.11(9) . . . . ?
O2 Si1 N1 C6 101.17(7) . . . . ?
O2 Si1 N1 C5 -18.59(7) . . . . ?
O2 Si1 N1 C4 -138.94(7) . . . . ?
O2 Si1 C15 C14 40.43(8) . . . . ?
O1 Si1 O3 C3 76.13(9) . . . . ?
O1 Si1 O2 C2 -84.59(9) . . . . ?
O1 Si1 N1 C6 -140.13(7) . . . . ?
O1 Si1 N1 C5 100.11(8) . . . . ?
O1 Si1 N1 C4 -20.24(7) . . . . ?
O1 Si1 C15 C14 -78.54(9) . . . . ?
O1 C1 C4 N1 -37.36(12) . . . . ?
N2 C8 C9 S2 0.19(12) . . . . ?
N2 C8 C9 C13 -179.40(10) . . . . ?
N1 Si1 O3 C3 -3.26(8) . . . . ?
N1 Si1 O2 C2 -4.84(9) . . . . ?
N1 Si1 O1 C1 -1.67(9) . . . . ?
N1 Si1 C15 C14 -155.6(12) . . . . ?
N1 C5 C2 O2 -39.42(12) . . . . ?
C11 C10 C8 N2 179.46(10) . . . . ?
C11 C10 C8 C9 0.59(16) . . . . ?
C10 C11 C12 C13 -0.55(18) . . . . ?
C10 C8 C9 S2 179.18(8) . . . . ?
C10 C8 C9 C13 -0.42(16) . . . . ?
C8 N2 C7 S1 -178.17(8) . . . . ?
C8 N2 C7 S2 0.10(12) . . . . ?
C8 C9 C13 C12 -0.23(16) . . . . ?
C7 S1 C14 C15 179.35(7) . . . . ?
C7 S2 C9 C8 -0.11(8) . . . . ?
C7 S2 C9 C13 179.45(11) . . . . ?
C7 N2 C8 C10 -179.11(10) . . . . ?
C7 N2 C8 C9 -0.19(13) . . . . ?
C14 S1 C7 S2 -172.01(6) . . . . ?
C14 S1 C7 N2 6.26(11) . . . . ?
C15 Si1 O3 C3 175.34(8) . . . . ?
C15 Si1 O2 C2 174.58(9) . . . . ?
C15 Si1 O1 C1 -179.66(9) . . . . ?
C15 Si1 N1 C6 -62.8(13) . . . . ?
C15 Si1 N1 C5 177(34) . . . . ?
C15 Si1 N1 C4 57.1(13) . . . . ?
C6 N1 C5 C2 -79.46(11) . . . . ?
C6 N1 C4 C1 148.27(9) . . . . ?
C5 N1 C6 C3 150.08(9) . . . . ?
C5 N1 C4 C1 -80.07(11) . . . . ?
C4 N1 C6 C3 -78.08(11) . . . . ?
C4 N1 C5 C2 148.82(9) . . . . ?
C9 S2 C7 S1 178.44(7) . . . . ?
C9 S2 C7 N2 0.00(9) . . . . ?
C9 C13 C12 C11 0.72(17) . . . . ?
C12 C11 C10 C8 -0.12(17) . . . . ?
